data_7240307
loop_
_publ_author_name
'Tominaga, Masahide'
'Mizuno, Kosuke'
'Yamamoto, Haruka'
'Hyodo, Tadashi'
'Yamaguchi, Kentaro'

_publ_section_title
;
 Co-Inclusion of cyclic ethers and chloroform by a macrocycle with
 benzophenone-3,3&#x2032;,4,4&#x2032;-tetracarboxylic diimide units
;
_journal_name_full CrystEngComm
_journal_paper_doi 10.1039/D0CE00221F
_journal_year 2020
_chemical_formula_sum 'C63 H56 Cl6 N4 O12'
_chemical_formula_weight 1273.81
_space_group_crystal_system triclinic
_space_group_IT_number 2
_space_group_name_Hall '-P 1'
_space_group_name_H-M_alt 'P -1'
_atom_sites_solution_hydrogens geom
_audit_creation_method SHELXL-2018/3
_audit_update_record
;
2020-02-10 deposited with the CCDC.	2020-04-03 downloaded from the CCDC.
;
_cell_angle_alpha 81.859(2)
_cell_angle_beta 81.279(2)
_cell_angle_gamma 80.545(2)
_cell_formula_units_Z 1
_cell_length_a 7.6120(5)
_cell_length_b 12.0404(7)
_cell_length_c 15.8636(10)
_cell_measurement_reflns_used 9742
_cell_measurement_temperature 100(2)
_cell_measurement_theta_max 78.44
_cell_measurement_theta_min 3.61
_cell_volume 1407.40(15)
_computing_cell_refinement 'SAINT (Bruker AXS, 2015)'
_computing_data_collection 'APEX3 (Bruker AXS, 2015)'
_computing_data_reduction 'SAINT (Bruker AXS, 2015)'
_computing_molecular_graphics 'ORTEP-3 for Windows (Farrugia, 1997)'
_computing_publication_material 'SHELXLE (H\"ubschle et al., 2011)'
_computing_structure_refinement 'SHELXL-2018/3 (Sheldrick, 2018)'
_computing_structure_solution 'SHELXT 2014/5 (Sheldrick, 2015)'
_diffrn_ambient_temperature 100(2)
_diffrn_detector_area_resol_mean 10.24
_diffrn_measured_fraction_theta_full 0.988
_diffrn_measured_fraction_theta_max 0.939
_diffrn_measurement_device_type 'BrukerD8 goniometer'
_diffrn_measurement_method 'omega and phi scans'
_diffrn_radiation_type CuK\a
_diffrn_radiation_wavelength 1.54178
_diffrn_reflns_av_R_equivalents 0.0526
_diffrn_reflns_av_unetI/netI 0.0464
_diffrn_reflns_Laue_measured_fraction_full 0.988
_diffrn_reflns_Laue_measured_fraction_max 0.939
_diffrn_reflns_limit_h_max 8
_diffrn_reflns_limit_h_min -9
_diffrn_reflns_limit_k_max 15
_diffrn_reflns_limit_k_min -15
_diffrn_reflns_limit_l_max 20
_diffrn_reflns_limit_l_min -19
_diffrn_reflns_number 17946
_diffrn_reflns_point_group_measured_fraction_full 0.988
_diffrn_reflns_point_group_measured_fraction_max 0.939
_diffrn_reflns_theta_full 67.679
_diffrn_reflns_theta_max 79.128
_diffrn_reflns_theta_min 2.838
_diffrn_source 'rotating-anode X-ray tube'
_exptl_absorpt_coefficient_mu 3.374
_exptl_absorpt_correction_T_max 0.8895
_exptl_absorpt_correction_T_min 0.7903
_exptl_absorpt_correction_type empirical
_exptl_absorpt_process_details 'SADABS Sheldrick 1996'
_exptl_crystal_colour colourless
_exptl_crystal_density_diffrn 1.503
_exptl_crystal_description prismatic
_exptl_crystal_F_000 660
_exptl_crystal_size_max 0.050
_exptl_crystal_size_mid 0.050
_exptl_crystal_size_min 0.050
_refine_diff_density_max 0.823
_refine_diff_density_min -0.801
_refine_diff_density_rms 0.075
_refine_ls_extinction_method none
_refine_ls_goodness_of_fit_ref 1.066
_refine_ls_hydrogen_treatment constr
_refine_ls_matrix_type full
_refine_ls_number_parameters 407
_refine_ls_number_reflns 5725
_refine_ls_number_restraints 34
_refine_ls_restrained_S_all 1.073
_refine_ls_R_factor_all 0.0766
_refine_ls_R_factor_gt 0.0621
_refine_ls_shift/su_max 0.000
_refine_ls_shift/su_mean 0.000
_refine_ls_structure_factor_coef Fsqd
_refine_ls_weighting_details 'w=1/[\s^2^(Fo^2^)+(0.0919P)^2^+1.3588P] where P=(Fo^2^+2Fc^2^)/3'
_refine_ls_weighting_scheme calc
_refine_ls_wR_factor_gt 0.1683
_refine_ls_wR_factor_ref 0.1789
_reflns_Friedel_coverage 0.000
_reflns_number_gt 4545
_reflns_number_total 5725
_reflns_threshold_expression 'I > 2\s(I)'
_cod_data_source_file d0ce00221f2.cif
_cod_data_source_block 1d
_cod_database_code 7240307
_shelx_shelxl_version_number 2018/3
_shelx_space_group_comment
;
The symmetry employed for this shelxl refinement is uniquely defined
by the following loop, which should always be used as a source of
symmetry information in preference to the above space-group names.
They are only intended as comments.
;
_shelx_estimated_absorpt_t_min 0.849
_shelx_estimated_absorpt_t_max 0.849

loop_
_space_group_symop_operation_xyz
'x, y, z'
'-x, -y, -z'

loop_
_atom_site_label
_atom_site_type_symbol
_atom_site_fract_x
_atom_site_fract_y
_atom_site_fract_z
_atom_site_U_iso_or_equiv
_atom_site_adp_type
_atom_site_occupancy
_atom_site_site_symmetry_order
_atom_site_calc_flag
_atom_site_refinement_flags_posn
_atom_site_refinement_flags_adp
_atom_site_refinement_flags_occupancy
_atom_site_disorder_assembly
_atom_site_disorder_group
O1A O 0.9081(11) 0.4277(10) 0.5074(7) 0.091(3) Uani 0.500(0) 1 d D . P A -1
O2A O 1.002(3) 0.5891(15) 0.4270(14) 0.184(8) Uani 0.500(0) 1 d D . P A -1
C1A C 0.9947(16) 0.4492(15) 0.4270(8) 0.100(4) Uani 0.500(0) 1 d D . P A -1
H1AA H 0.925118 0.435513 0.382513 0.120 Uiso 0.500(0) 1 calc R U P A -1
H1AB H 1.116234 0.404570 0.419624 0.120 Uiso 0.500(0) 1 calc R U P A -1
C2A C 1.011(5) 0.580(3) 0.522(2) 0.236(17) Uani 0.500(0) 1 d D . P A -1
H2A1 H 1.131212 0.594292 0.528954 0.283 Uiso 0.500(0) 1 calc R U P A -1
H2A2 H 0.922781 0.641930 0.544567 0.283 Uiso 0.500(0) 1 calc R U P A -1
C3A C 0.982(3) 0.488(3) 0.5697(13) 0.165(10) Uani 0.500(0) 1 d D . P A -1
H3AA H 0.893002 0.503411 0.620601 0.198 Uiso 0.500(0) 1 calc R U P A -1
H3AB H 1.094353 0.444908 0.588537 0.198 Uiso 0.500(0) 1 calc R U P A -1
C1 C 0.3654(4) 0.9503(3) 0.9332(2) 0.0337(7) Uani 1 1 d . . . . .
H1 H 0.409844 1.015789 0.951247 0.040 Uiso 1 1 calc R U . . .
C2 C 0.2249(4) 0.9950(2) 0.87159(19) 0.0297(6) Uani 1 1 d . . . . .
H2A H 0.123847 1.044506 0.900670 0.036 Uiso 1 1 calc R U . . .
H2B H 0.279897 1.040577 0.820497 0.036 Uiso 1 1 calc R U . . .
C3 C 0.1546(4) 0.8953(2) 0.84350(17) 0.0243(5) Uani 1 1 d . . . . .
C4 C 0.0733(4) 0.8242(2) 0.92404(18) 0.0293(6) Uani 1 1 d . . . . .
H4A H -0.028929 0.871500 0.954443 0.035 Uiso 1 1 calc R U . . .
H4B H 0.027442 0.759639 0.906791 0.035 Uiso 1 1 calc R U . . .
C5 C 0.2151(4) 0.7797(2) 0.98434(18) 0.0311(6) Uani 1 1 d . . . . .
H5 H 0.159950 0.733582 1.036050 0.037 Uiso 1 1 calc R U . . .
C6 C 0.2815(5) 0.8800(3) 1.01273(19) 0.0358(7) Uani 1 1 d . . . . .
H6A H 0.371814 0.852100 1.052538 0.043 Uiso 1 1 calc R U . . .
H6B H 0.179793 0.927616 1.043178 0.043 Uiso 1 1 calc R U . . .
C7 C 0.5217(4) 0.8761(3) 0.8884(2) 0.0341(7) Uani 1 1 d . . . . .
H7A H 0.611726 0.847419 0.928249 0.041 Uiso 1 1 calc R U . . .
H7B H 0.579983 0.921495 0.838154 0.041 Uiso 1 1 calc R U . . .
C8 C 0.3133(4) 0.8207(2) 0.79868(17) 0.0264(6) Uani 1 1 d . . . . .
H8A H 0.367574 0.865320 0.746823 0.032 Uiso 1 1 calc R U . . .
H8B H 0.270086 0.756041 0.780147 0.032 Uiso 1 1 calc R U . . .
C9 C 0.4567(4) 0.7757(2) 0.85869(17) 0.0263(6) Uani 1 1 d . . . . .
C10 C 0.3715(4) 0.7047(2) 0.93773(18) 0.0306(6) Uani 1 1 d . . . . .
H10A H 0.327312 0.640045 0.919721 0.037 Uiso 1 1 calc R U . . .
H10B H 0.462348 0.674254 0.976852 0.037 Uiso 1 1 calc R U . . .
C11 C 0.6198(4) 0.7089(3) 0.8104(2) 0.0350(7) Uani 1 1 d . . . . .
H11A H 0.674324 0.761251 0.763637 0.042 Uiso 1 1 calc R U . . .
H11B H 0.709802 0.681117 0.850398 0.042 Uiso 1 1 calc R U . . .
C12 C 0.5311(4) 0.6175(3) 0.69153(18) 0.0360(7) Uani 1 1 d . . . . .
C13 C 0.5270(5) 0.4983(3) 0.67728(19) 0.0378(7) Uani 1 1 d . . . . .
C14 C 0.4769(5) 0.4557(3) 0.60983(19) 0.0418(8) Uani 1 1 d . . . . .
H14 H 0.421309 0.504467 0.565867 0.050 Uiso 1 1 calc R U . . .
C15 C 0.5104(5) 0.3391(3) 0.60821(19) 0.0395(7) Uani 1 1 d . . . . .
H15 H 0.479058 0.307672 0.561836 0.047 Uiso 1 1 calc R U . . .
C16 C 0.5895(4) 0.2669(3) 0.67385(19) 0.0340(7) Uani 1 1 d . . . . .
C17 C 0.6263(4) 0.3109(3) 0.74572(18) 0.0324(6) Uani 1 1 d . . . . .
H17 H 0.671914 0.262376 0.792533 0.039 Uiso 1 1 calc R U . . .
C18 C 0.5940(4) 0.4266(3) 0.74598(18) 0.0337(7) Uani 1 1 d . . . . .
C19 C 0.6249(4) 0.4992(3) 0.80936(19) 0.0327(6) Uani 1 1 d . . . . .
C20 C 0.6325(4) 0.1416(3) 0.67278(19) 0.0336(7) Uani 1 1 d . . . . .
C21 C 0.6883(4) 0.0918(2) 0.58993(18) 0.0294(6) Uani 1 1 d . . . . .
C22 C 0.7720(4) 0.1523(2) 0.51650(17) 0.0273(6) Uani 1 1 d . . . . .
H22 H 0.791615 0.228188 0.516461 0.033 Uiso 1 1 calc R U . . .
C23 C 0.8243(4) 0.0965(2) 0.44457(17) 0.0251(5) Uani 1 1 d . . . . .
C24 C 0.9126(4) 0.1378(2) 0.35797(17) 0.0269(6) Uani 1 1 d . . . . .
C25 C 0.8626(4) -0.0459(2) 0.3547(2) 0.0344(7) Uani 1 1 d . . . . .
C26 C 0.7958(4) -0.0142(2) 0.44332(18) 0.0295(6) Uani 1 1 d . . . . .
C27 C 0.7179(4) -0.0757(2) 0.5156(2) 0.0355(7) Uani 1 1 d . . . . .
H27 H 0.701125 -0.152072 0.515141 0.043 Uiso 1 1 calc R U . . .
C28 C 0.6651(4) -0.0213(3) 0.58884(19) 0.0328(7) Uani 1 1 d . . . . .
H28 H 0.611997 -0.061628 0.639562 0.039 Uiso 1 1 calc R U . . .
C29 C 0.9931(4) 0.0626(3) 0.21555(18) 0.0321(6) Uani 1 1 d . . . . .
H29A H 1.057626 -0.011370 0.199696 0.039 Uiso 1 1 calc R U . . .
H29B H 1.080815 0.116909 0.204759 0.039 Uiso 1 1 calc R U . . .
C30 C 1.0790(5) 0.4207(3) 0.8636(2) 0.0407(7) Uani 1 1 d . . . . .
H30 H 0.955661 0.422791 0.896400 0.049 Uiso 1 1 calc R U . . .
N1 N 0.5828(3) 0.6120(2) 0.77320(15) 0.0327(6) Uani 1 1 d . . . . .
N2 N 0.9268(3) 0.0494(2) 0.30735(15) 0.0289(5) Uani 1 1 d . . . . .
O1 O 0.5048(3) 0.70290(19) 0.64173(13) 0.0446(6) Uani 1 1 d . . . . .
O2 O 0.6765(3) 0.47088(19) 0.87895(13) 0.0367(5) Uani 1 1 d . . . . .
O3 O 0.6273(3) 0.0794(2) 0.74073(14) 0.0454(6) Uani 1 1 d . . . . .
O4 O 0.9650(3) 0.22803(17) 0.33379(13) 0.0325(5) Uani 1 1 d . . . . .
O5 O 0.8629(4) -0.13470(19) 0.32748(16) 0.0555(7) Uani 1 1 d . . . . .
Cl1 Cl 1.08635(11) 0.54936(6) 0.79522(5) 0.0414(2) Uani 1 1 d . . . . .
Cl2 Cl 1.11634(14) 0.30708(7) 0.80130(7) 0.0582(3) Uani 1 1 d . . . . .
Cl3 Cl 1.23220(15) 0.40489(10) 0.93739(8) 0.0721(4) Uani 1 1 d . . . . .

loop_
_atom_site_aniso_label
_atom_site_aniso_U_11
_atom_site_aniso_U_22
_atom_site_aniso_U_33
_atom_site_aniso_U_23
_atom_site_aniso_U_13
_atom_site_aniso_U_12
O1A 0.056(4) 0.137(7) 0.084(6) -0.001(5) 0.007(4) -0.053(5)
O2A 0.167(14) 0.257(14) 0.156(11) 0.013(12) 0.010(10) -0.170(13)
C1A 0.038(6) 0.224(13) 0.051(5) 0.001(7) -0.009(4) -0.066(8)
C2A 0.29(4) 0.28(3) 0.191(16) -0.086(17) 0.03(2) -0.21(3)
C3A 0.085(12) 0.34(3) 0.096(9) -0.052(13) 0.043(8) -0.147(19)
C1 0.0372(17) 0.0319(14) 0.0370(15) -0.0020(12) -0.0150(13) -0.0125(13)
C2 0.0317(15) 0.0255(13) 0.0325(14) -0.0001(11) -0.0084(12) -0.0054(11)
C3 0.0210(13) 0.0274(13) 0.0245(12) -0.0019(10) -0.0052(10) -0.0025(10)
C4 0.0253(15) 0.0307(14) 0.0318(14) -0.0045(11) 0.0014(11) -0.0072(11)
C5 0.0326(16) 0.0327(14) 0.0262(13) 0.0042(11) -0.0002(12) -0.0093(12)
C6 0.0384(18) 0.0415(17) 0.0287(14) -0.0028(12) -0.0093(13) -0.0056(13)
C7 0.0270(15) 0.0368(15) 0.0396(16) 0.0067(12) -0.0109(12) -0.0115(12)
C8 0.0217(14) 0.0315(14) 0.0238(12) -0.0011(10) -0.0030(10) 0.0006(11)
C9 0.0197(13) 0.0281(13) 0.0286(13) 0.0051(10) -0.0041(11) -0.0025(10)
C10 0.0288(15) 0.0298(14) 0.0307(14) 0.0074(11) -0.0050(12) -0.0055(11)
C11 0.0252(15) 0.0368(15) 0.0376(16) 0.0058(12) -0.0025(12) 0.0007(12)
C12 0.0334(17) 0.0384(16) 0.0258(14) 0.0042(12) 0.0018(12) 0.0129(13)
C13 0.0387(18) 0.0387(16) 0.0261(14) 0.0057(12) -0.0005(12) 0.0117(13)
C14 0.048(2) 0.0430(17) 0.0243(14) 0.0041(12) -0.0049(13) 0.0174(15)
C15 0.0396(18) 0.0455(18) 0.0262(14) 0.0013(13) -0.0038(13) 0.0100(14)
C16 0.0291(16) 0.0379(16) 0.0269(14) 0.0059(12) 0.0008(12) 0.0061(12)
C17 0.0285(15) 0.0360(15) 0.0243(13) 0.0088(11) -0.0003(11) 0.0059(12)
C18 0.0282(16) 0.0381(16) 0.0262(13) 0.0067(12) 0.0000(12) 0.0080(12)
C19 0.0235(15) 0.0359(15) 0.0313(14) 0.0076(12) -0.0015(12) 0.0052(11)
C20 0.0266(15) 0.0371(16) 0.0315(15) 0.0085(12) -0.0025(12) -0.0004(12)
C21 0.0251(14) 0.0311(14) 0.0292(14) 0.0064(11) -0.0072(11) -0.0018(11)
C22 0.0263(14) 0.0260(13) 0.0281(13) 0.0035(10) -0.0055(11) -0.0037(11)
C23 0.0241(14) 0.0232(12) 0.0278(13) 0.0016(10) -0.0089(11) -0.0014(10)
C24 0.0253(14) 0.0297(13) 0.0263(13) -0.0013(10) -0.0092(11) -0.0021(11)
C25 0.0435(18) 0.0252(14) 0.0359(15) -0.0007(11) -0.0197(14) 0.0018(12)
C26 0.0336(16) 0.0245(13) 0.0321(14) 0.0027(11) -0.0171(12) -0.0028(11)
C27 0.0390(17) 0.0280(14) 0.0421(16) 0.0092(12) -0.0202(14) -0.0104(12)
C28 0.0276(15) 0.0346(15) 0.0350(15) 0.0127(12) -0.0115(12) -0.0083(12)
C29 0.0270(15) 0.0406(16) 0.0277(14) -0.0095(12) -0.0067(12) 0.0057(12)
C30 0.0359(18) 0.0344(16) 0.0494(19) 0.0034(14) -0.0046(15) -0.0065(13)
N1 0.0308(14) 0.0326(13) 0.0273(12) 0.0046(10) -0.0021(10) 0.0088(10)
N2 0.0306(13) 0.0282(12) 0.0281(11) -0.0041(9) -0.0114(10) 0.0022(10)
O1 0.0545(15) 0.0392(12) 0.0269(10) 0.0082(9) 0.0016(10) 0.0150(10)
O2 0.0299(12) 0.0431(12) 0.0320(11) 0.0094(9) -0.0083(9) 0.0013(9)
O3 0.0540(15) 0.0455(13) 0.0297(11) 0.0127(9) -0.0010(10) -0.0057(11)
O4 0.0355(12) 0.0340(11) 0.0287(10) 0.0006(8) -0.0027(8) -0.0124(9)
O5 0.101(2) 0.0267(11) 0.0436(13) -0.0044(10) -0.0278(14) -0.0059(12)
Cl1 0.0411(5) 0.0312(4) 0.0487(4) 0.0031(3) -0.0018(3) -0.0070(3)
Cl2 0.0583(6) 0.0330(4) 0.0788(7) -0.0117(4) 0.0102(5) -0.0066(4)
Cl3 0.0583(7) 0.0786(7) 0.0822(7) 0.0297(6) -0.0362(6) -0.0266(5)

loop_
_atom_type_symbol
_atom_type_description
_atom_type_scat_dispersion_real
_atom_type_scat_dispersion_imag
_atom_type_scat_source
C C 0.0181 0.0091 'International Tables Vol C Tables 4.2.6.8 and 6.1.1.4'
H H 0.0000 0.0000 'International Tables Vol C Tables 4.2.6.8 and 6.1.1.4'
N N 0.0311 0.0180 'International Tables Vol C Tables 4.2.6.8 and 6.1.1.4'
O O 0.0492 0.0322 'International Tables Vol C Tables 4.2.6.8 and 6.1.1.4'
Cl Cl 0.3639 0.7018 'International Tables Vol C Tables 4.2.6.8 and 6.1.1.4'

loop_
_geom_angle_atom_site_label_1
_geom_angle_atom_site_label_2
_geom_angle_atom_site_label_3
_geom_angle
_geom_angle_site_symmetry_1
_geom_angle_site_symmetry_3
_geom_angle_publ_flag
C1A O1A C3A 109.8(9) . . ?
C2A O2A C1A 94.5(16) . . ?
O1A C1A O2A 98.6(12) . . ?
O1A C1A H1AA 112.1 . . ?
O2A C1A H1AA 112.1 . . ?
O1A C1A H1AB 112.1 . . ?
O2A C1A H1AB 112.1 . . ?
H1AA C1A H1AB 109.7 . . ?
C3A C2A O2A 120(2) . . ?
C3A C2A H2A1 107.3 . . ?
O2A C2A H2A1 107.3 . . ?
C3A C2A H2A2 107.3 . . ?
O2A C2A H2A2 107.3 . . ?
H2A1 C2A H2A2 106.9 . . ?
C2A C3A O1A 100.1(16) . . ?
C2A C3A H3AA 111.7 . . ?
O1A C3A H3AA 111.7 . . ?
C2A C3A H3AB 111.7 . . ?
O1A C3A H3AB 111.7 . . ?
H3AA C3A H3AB 109.5 . . ?
C7 C1 C6 108.9(2) . . ?
C7 C1 C2 109.8(2) . . ?
C6 C1 C2 110.1(3) . . ?
C7 C1 H1 109.3 . . ?
C6 C1 H1 109.3 . . ?
C2 C1 H1 109.3 . . ?
C3 C2 C1 110.0(2) . . ?
C3 C2 H2A 109.7 . . ?
C1 C2 H2A 109.7 . . ?
C3 C2 H2B 109.7 . . ?
C1 C2 H2B 109.7 . . ?
H2A C2 H2B 108.2 . . ?
C8 C3 C2 108.4(2) . . ?
C8 C3 C4 108.4(2) . . ?
C2 C3 C4 108.8(2) . . ?
C8 C3 C29 111.4(2) . 2_666 ?
C2 C3 C29 111.4(2) . 2_666 ?
C4 C3 C29 108.4(2) . 2_666 ?
C5 C4 C3 110.4(2) . . ?
C5 C4 H4A 109.6 . . ?
C3 C4 H4A 109.6 . . ?
C5 C4 H4B 109.6 . . ?
C3 C4 H4B 109.6 . . ?
H4A C4 H4B 108.1 . . ?
C6 C5 C4 109.3(2) . . ?
C6 C5 C10 110.4(2) . . ?
C4 C5 C10 109.5(2) . . ?
C6 C5 H5 109.2 . . ?
C4 C5 H5 109.2 . . ?
C10 C5 H5 109.2 . . ?
C5 C6 C1 108.9(2) . . ?
C5 C6 H6A 109.9 . . ?
C1 C6 H6A 109.9 . . ?
C5 C6 H6B 109.9 . . ?
C1 C6 H6B 109.9 . . ?
H6A C6 H6B 108.3 . . ?
C1 C7 C9 110.4(2) . . ?
C1 C7 H7A 109.6 . . ?
C9 C7 H7A 109.6 . . ?
C1 C7 H7B 109.6 . . ?
C9 C7 H7B 109.6 . . ?
H7A C7 H7B 108.1 . . ?
C3 C8 C9 111.2(2) . . ?
C3 C8 H8A 109.4 . . ?
C9 C8 H8A 109.4 . . ?
C3 C8 H8B 109.4 . . ?
C9 C8 H8B 109.4 . . ?
H8A C8 H8B 108.0 . . ?
C11 C9 C10 112.7(2) . . ?
C11 C9 C7 107.1(2) . . ?
C10 C9 C7 108.7(2) . . ?
C11 C9 C8 110.2(2) . . ?
C10 C9 C8 108.7(2) . . ?
C7 C9 C8 109.3(2) . . ?
C5 C10 C9 109.2(2) . . ?
C5 C10 H10A 109.8 . . ?
C9 C10 H10A 109.8 . . ?
C5 C10 H10B 109.8 . . ?
C9 C10 H10B 109.8 . . ?
H10A C10 H10B 108.3 . . ?
N1 C11 C9 115.3(2) . . ?
N1 C11 H11A 108.5 . . ?
C9 C11 H11A 108.5 . . ?
N1 C11 H11B 108.5 . . ?
C9 C11 H11B 108.5 . . ?
H11A C11 H11B 107.5 . . ?
O1 C12 N1 125.8(3) . . ?
O1 C12 C13 127.9(3) . . ?
N1 C12 C13 106.2(2) . . ?
C14 C13 C18 121.4(3) . . ?
C14 C13 C12 130.5(3) . . ?
C18 C13 C12 108.0(3) . . ?
C13 C14 C15 117.8(3) . . ?
C13 C14 H14 121.1 . . ?
C15 C14 H14 121.1 . . ?
C14 C15 C16 121.1(3) . . ?
C14 C15 H15 119.4 . . ?
C16 C15 H15 119.4 . . ?
C15 C16 C17 120.3(3) . . ?
C15 C16 C20 122.5(3) . . ?
C17 C16 C20 117.2(3) . . ?
C18 C17 C16 117.8(3) . . ?
C18 C17 H17 121.1 . . ?
C16 C17 H17 121.1 . . ?
C17 C18 C13 121.3(3) . . ?
C17 C18 C19 131.0(3) . . ?
C13 C18 C19 107.6(3) . . ?
O2 C19 N1 124.5(3) . . ?
O2 C19 C18 128.9(3) . . ?
N1 C19 C18 106.5(2) . . ?
O3 C20 C16 119.3(3) . . ?
O3 C20 C21 119.8(3) . . ?
C16 C20 C21 120.8(2) . . ?
C28 C21 C22 120.2(3) . . ?
C28 C21 C20 117.7(3) . . ?
C22 C21 C20 122.0(3) . . ?
C23 C22 C21 117.1(3) . . ?
C23 C22 H22 121.5 . . ?
C21 C22 H22 121.5 . . ?
C22 C23 C26 122.2(3) . . ?
C22 C23 C24 129.6(2) . . ?
C26 C23 C24 108.2(2) . . ?
O4 C24 N2 125.1(3) . . ?
O4 C24 C23 128.7(3) . . ?
N2 C24 C23 106.2(2) . . ?
O5 C25 N2 125.3(3) . . ?
O5 C25 C26 128.5(3) . . ?
N2 C25 C26 106.2(2) . . ?
C27 C26 C23 121.4(3) . . ?
C27 C26 C25 130.8(3) . . ?
C23 C26 C25 107.9(2) . . ?
C26 C27 C28 117.3(3) . . ?
C26 C27 H27 121.4 . . ?
C28 C27 H27 121.4 . . ?
C27 C28 C21 121.8(3) . . ?
C27 C28 H28 119.1 . . ?
C21 C28 H28 119.1 . . ?
N2 C29 C3 114.6(2) . 2_666 ?
N2 C29 H29A 108.6 . . ?
C3 C29 H29A 108.6 2_666 . ?
N2 C29 H29B 108.6 . . ?
C3 C29 H29B 108.6 2_666 . ?
H29A C29 H29B 107.6 . . ?
Cl3 C30 Cl2 112.20(19) . . ?
Cl3 C30 Cl1 110.91(18) . . ?
Cl2 C30 Cl1 109.42(19) . . ?
Cl3 C30 H30 108.1 . . ?
Cl2 C30 H30 108.1 . . ?
Cl1 C30 H30 108.1 . . ?
C12 N1 C19 111.2(3) . . ?
C12 N1 C11 124.8(2) . . ?
C19 N1 C11 123.1(3) . . ?
C25 N2 C24 111.5(2) . . ?
C25 N2 C29 126.4(2) . . ?
C24 N2 C29 122.0(2) . . ?

loop_
_geom_bond_atom_site_label_1
_geom_bond_atom_site_label_2
_geom_bond_distance
_geom_bond_site_symmetry_2
_geom_bond_publ_flag
O1A C1A 1.355(15) . ?
O1A C3A 1.528(16) . ?
O2A C2A 1.500(18) . ?
O2A C1A 1.695(16) . ?
C1A H1AA 0.9900 . ?
C1A H1AB 0.9900 . ?
C2A C3A 1.27(3) . ?
C2A H2A1 0.9900 . ?
C2A H2A2 0.9900 . ?
C3A H3AA 0.9900 . ?
C3A H3AB 0.9900 . ?
C1 C7 1.514(5) . ?
C1 C6 1.532(4) . ?
C1 C2 1.538(4) . ?
C1 H1 1.0000 . ?
C2 C3 1.536(4) . ?
C2 H2A 0.9900 . ?
C2 H2B 0.9900 . ?
C3 C8 1.528(4) . ?
C3 C4 1.541(4) . ?
C3 C29 1.548(4) 2_666 ?
C4 C5 1.532(4) . ?
C4 H4A 0.9900 . ?
C4 H4B 0.9900 . ?
C5 C6 1.531(4) . ?
C5 C10 1.532(4) . ?
C5 H5 1.0000 . ?
C6 H6A 0.9900 . ?
C6 H6B 0.9900 . ?
C7 C9 1.536(4) . ?
C7 H7A 0.9900 . ?
C7 H7B 0.9900 . ?
C8 C9 1.538(4) . ?
C8 H8A 0.9900 . ?
C8 H8B 0.9900 . ?
C9 C11 1.527(4) . ?
C9 C10 1.534(4) . ?
C10 H10A 0.9900 . ?
C10 H10B 0.9900 . ?
C11 N1 1.463(4) . ?
C11 H11A 0.9900 . ?
C11 H11B 0.9900 . ?
C12 O1 1.213(4) . ?
C12 N1 1.400(4) . ?
C12 C13 1.491(5) . ?
C13 C14 1.377(5) . ?
C13 C18 1.396(4) . ?
C14 C15 1.388(5) . ?
C14 H14 0.9500 . ?
C15 C16 1.401(4) . ?
C15 H15 0.9500 . ?
C16 C17 1.406(5) . ?
C16 C20 1.492(4) . ?
C17 C18 1.374(4) . ?
C17 H17 0.9500 . ?
C18 C19 1.489(5) . ?
C19 O2 1.213(4) . ?
C19 N1 1.403(4) . ?
C20 O3 1.222(3) . ?
C20 C21 1.496(4) . ?
C21 C28 1.404(4) . ?
C21 C22 1.407(4) . ?
C22 C23 1.380(4) . ?
C22 H22 0.9500 . ?
C23 C26 1.388(4) . ?
C23 C24 1.491(4) . ?
C24 O4 1.210(3) . ?
C24 N2 1.402(4) . ?
C25 O5 1.208(4) . ?
C25 N2 1.396(4) . ?
C25 C26 1.500(4) . ?
C26 C27 1.383(4) . ?
C27 C28 1.389(5) . ?
C27 H27 0.9500 . ?
C28 H28 0.9500 . ?
C29 N2 1.462(4) . ?
C29 H29A 0.9900 . ?
C29 H29B 0.9900 . ?
C30 Cl3 1.745(4) . ?
C30 Cl2 1.760(4) . ?
C30 Cl1 1.765(3) . ?
C30 H30 1.0000 . ?

loop_
_geom_torsion_atom_site_label_1
_geom_torsion_atom_site_label_2
_geom_torsion_atom_site_label_3
_geom_torsion_atom_site_label_4
_geom_torsion
_geom_torsion_site_symmetry_1
_geom_torsion_site_symmetry_2
_geom_torsion_site_symmetry_3
_geom_torsion_site_symmetry_4
_geom_torsion_publ_flag
C3A O1A C1A O2A -41.6(16) . . . . ?
C2A O2A C1A O1A 30.7(19) . . . . ?
C1A O2A C2A C3A -11(4) . . . . ?
O2A C2A C3A O1A -12(4) . . . . ?
C1A O1A C3A C2A 37(3) . . . . ?
C7 C1 C2 C3 60.3(3) . . . . ?
C6 C1 C2 C3 -59.6(3) . . . . ?
C1 C2 C3 C8 -59.5(3) . . . . ?
C1 C2 C3 C4 58.2(3) . . . . ?
C1 C2 C3 C29 177.6(2) . . . 2_666 ?
C8 C3 C4 C5 58.5(3) . . . . ?
C2 C3 C4 C5 -59.2(3) . . . . ?
C29 C3 C4 C5 179.5(2) 2_666 . . . ?
C3 C4 C5 C6 60.8(3) . . . . ?
C3 C4 C5 C10 -60.3(3) . . . . ?
C4 C5 C6 C1 -60.5(3) . . . . ?
C10 C5 C6 C1 60.0(3) . . . . ?
C7 C1 C6 C5 -60.2(3) . . . . ?
C2 C1 C6 C5 60.2(3) . . . . ?
C6 C1 C7 C9 61.5(3) . . . . ?
C2 C1 C7 C9 -59.2(3) . . . . ?
C2 C3 C8 C9 59.1(3) . . . . ?
C4 C3 C8 C9 -58.8(3) . . . . ?
C29 C3 C8 C9 -178.0(2) 2_666 . . . ?
C1 C7 C9 C11 177.1(2) . . . . ?
C1 C7 C9 C10 -60.7(3) . . . . ?
C1 C7 C9 C8 57.8(3) . . . . ?
C3 C8 C9 C11 -175.7(2) . . . . ?
C3 C8 C9 C10 60.3(3) . . . . ?
C3 C8 C9 C7 -58.3(3) . . . . ?
C6 C5 C10 C9 -59.6(3) . . . . ?
C4 C5 C10 C9 60.8(3) . . . . ?
C11 C9 C10 C5 177.4(2) . . . . ?
C7 C9 C10 C5 58.8(3) . . . . ?
C8 C9 C10 C5 -60.1(3) . . . . ?
C10 C9 C11 N1 63.3(3) . . . . ?
C7 C9 C11 N1 -177.2(2) . . . . ?
C8 C9 C11 N1 -58.4(3) . . . . ?
O1 C12 C13 C14 -7.1(6) . . . . ?
N1 C12 C13 C14 176.5(3) . . . . ?
O1 C12 C13 C18 170.2(3) . . . . ?
N1 C12 C13 C18 -6.2(3) . . . . ?
C18 C13 C14 C15 -5.8(5) . . . . ?
C12 C13 C14 C15 171.3(3) . . . . ?
C13 C14 C15 C16 1.1(5) . . . . ?
C14 C15 C16 C17 4.1(5) . . . . ?
C14 C15 C16 C20 -178.1(3) . . . . ?
C15 C16 C17 C18 -4.6(5) . . . . ?
C20 C16 C17 C18 177.5(3) . . . . ?
C16 C17 C18 C13 0.0(5) . . . . ?
C16 C17 C18 C19 -177.2(3) . . . . ?
C14 C13 C18 C17 5.3(5) . . . . ?
C12 C13 C18 C17 -172.3(3) . . . . ?
C14 C13 C18 C19 -176.8(3) . . . . ?
C12 C13 C18 C19 5.5(3) . . . . ?
C17 C18 C19 O2 -5.1(6) . . . . ?
C13 C18 C19 O2 177.4(3) . . . . ?
C17 C18 C19 N1 174.7(3) . . . . ?
C13 C18 C19 N1 -2.9(3) . . . . ?
C15 C16 C20 O3 -149.0(3) . . . . ?
C17 C16 C20 O3 28.9(4) . . . . ?
C15 C16 C20 C21 33.3(5) . . . . ?
C17 C16 C20 C21 -148.8(3) . . . . ?
O3 C20 C21 C28 24.5(4) . . . . ?
C16 C20 C21 C28 -157.8(3) . . . . ?
O3 C20 C21 C22 -151.4(3) . . . . ?
C16 C20 C21 C22 26.3(4) . . . . ?
C28 C21 C22 C23 1.6(4) . . . . ?
C20 C21 C22 C23 177.4(3) . . . . ?
C21 C22 C23 C26 0.4(4) . . . . ?
C21 C22 C23 C24 179.1(3) . . . . ?
C22 C23 C24 O4 3.9(5) . . . . ?
C26 C23 C24 O4 -177.2(3) . . . . ?
C22 C23 C24 N2 -176.7(3) . . . . ?
C26 C23 C24 N2 2.2(3) . . . . ?
C22 C23 C26 C27 -2.1(4) . . . . ?
C24 C23 C26 C27 179.0(3) . . . . ?
C22 C23 C26 C25 177.9(3) . . . . ?
C24 C23 C26 C25 -1.0(3) . . . . ?
O5 C25 C26 C27 -0.4(6) . . . . ?
N2 C25 C26 C27 179.5(3) . . . . ?
O5 C25 C26 C23 179.6(3) . . . . ?
N2 C25 C26 C23 -0.4(3) . . . . ?
C23 C26 C27 C28 1.6(4) . . . . ?
C25 C26 C27 C28 -178.4(3) . . . . ?
C26 C27 C28 C21 0.4(4) . . . . ?
C22 C21 C28 C27 -2.1(4) . . . . ?
C20 C21 C28 C27 -178.1(3) . . . . ?
O1 C12 N1 C19 -172.1(3) . . . . ?
C13 C12 N1 C19 4.4(3) . . . . ?
O1 C12 N1 C11 -2.3(5) . . . . ?
C13 C12 N1 C11 174.2(3) . . . . ?
O2 C19 N1 C12 178.6(3) . . . . ?
C18 C19 N1 C12 -1.1(3) . . . . ?
O2 C19 N1 C11 8.7(5) . . . . ?
C18 C19 N1 C11 -171.1(3) . . . . ?
C9 C11 N1 C12 87.7(3) . . . . ?
C9 C11 N1 C19 -103.7(3) . . . . ?
O5 C25 N2 C24 -178.2(3) . . . . ?
C26 C25 N2 C24 1.9(3) . . . . ?
O5 C25 N2 C29 4.9(5) . . . . ?
C26 C25 N2 C29 -175.1(3) . . . . ?
O4 C24 N2 C25 176.9(3) . . . . ?
C23 C24 N2 C25 -2.5(3) . . . . ?
O4 C24 N2 C29 -6.0(4) . . . . ?
C23 C24 N2 C29 174.6(2) . . . . ?
C3 C29 N2 C25 85.8(3) 2_666 . . . ?
C3 C29 N2 C24 -90.9(3) 2_666 . . . ?
